data_2215675
loop_
_publ_author_name
'Hao, Hong-Qin'
'Peng, Meng-Xia'
'Chen, Zi-Yun'

_publ_section_title
;Poly[bis(\m~2~-4-pyridinecarboxylato-\k^3^<i>N</i>:<i>O</i>,<i>O</i>')cobalt(II)]:
 a triply interpenetrated structure with diamonoid topology
;
_journal_coeditor_code TK2191
_journal_issue 10
_journal_name_full 'Acta Crystallographica Section E'
_journal_page_first m2605
_journal_page_last m2605
_journal_paper_doi 10.1107/S1600536807046314
_journal_volume 63
_journal_year 2007
_chemical_formula_iupac '[Co (C6 H4 N O2)2]'
_chemical_formula_moiety 'C12 H8 Co N2 O4'
_chemical_formula_sum 'C12 H8 Co N2 O4'
_chemical_formula_weight 303.13
_chemical_name_systematic
;
Poly[bis(\m~2~-4-pyridinecarboxylato-\k^3^N:O,O')cobalt(II)]
;
_space_group_IT_number 96
_symmetry_cell_setting tetragonal
_symmetry_space_group_name_Hall 'P 4nw 2abw'
_symmetry_space_group_name_H-M 'P 43 21 2'
_atom_sites_solution_hydrogens geom
_atom_sites_solution_primary direct
_atom_sites_solution_secondary difmap
_audit_creation_method SHELXL-97
_cell_angle_alpha 90
_cell_angle_beta 90
_cell_angle_gamma 90
_cell_formula_units_Z 4
_cell_length_a 11.6304(7)
_cell_length_b 11.6304(7)
_cell_length_c 8.7665(10)
_cell_measurement_reflns_used 1288
_cell_measurement_temperature 293(2)
_cell_measurement_theta_max 27.5
_cell_measurement_theta_min 2.5
_cell_volume 1185.81(17)
_computing_cell_refinement
;
SAINT (Bruker, 1999)
;
_computing_data_collection
;
SMART (Bruker, 1998)
;
_computing_data_reduction
;
SAINT (Bruker, 1999)
;
_computing_molecular_graphics
;
ORTEPII (Johnson, 1976)
;
_computing_publication_material 'SHELXTL (Bruker, 1998)'
_computing_structure_refinement 'SHELXL97 (Sheldrick, 1997)'
_computing_structure_solution 'SHELXS97 (Sheldrick, 1997)'
_diffrn_ambient_temperature 293(2)
_diffrn_measured_fraction_theta_full 0.969
_diffrn_measured_fraction_theta_max 0.969
_diffrn_measurement_device_type 'Bruker SMART CCD area-detector'
_diffrn_measurement_method '\f and \w'
_diffrn_radiation_monochromator graphite
_diffrn_radiation_source 'fine-focus sealed tube'
_diffrn_radiation_type MoK\a
_diffrn_radiation_wavelength 0.71073
_diffrn_reflns_av_R_equivalents 0.027
_diffrn_reflns_av_sigmaI/netI 0.029
_diffrn_reflns_limit_h_max 14
_diffrn_reflns_limit_h_min -10
_diffrn_reflns_limit_k_max 14
_diffrn_reflns_limit_k_min -14
_diffrn_reflns_limit_l_max 4
_diffrn_reflns_limit_l_min -11
_diffrn_reflns_number 4769
_diffrn_reflns_theta_full 27.5
_diffrn_reflns_theta_max 27.5
_diffrn_reflns_theta_min 2.5
_diffrn_standards_decay_% 0
_diffrn_standards_interval_count 0
_diffrn_standards_interval_time 0
_diffrn_standards_number 0
_exptl_absorpt_coefficient_mu 1.458
_exptl_absorpt_correction_T_max 0.905
_exptl_absorpt_correction_T_min 0.749
_exptl_absorpt_correction_type multi-scan
_exptl_absorpt_process_details '(SADABS; Sheldrick, 2002)'
_exptl_crystal_colour red
_exptl_crystal_density_diffrn 1.698
_exptl_crystal_density_method 'not measured'
_exptl_crystal_description block
_exptl_crystal_F_000 612
_exptl_crystal_size_max 0.21
_exptl_crystal_size_mid 0.15
_exptl_crystal_size_min 0.07
_refine_diff_density_max 0.39
_refine_diff_density_min -0.24
_refine_ls_abs_structure_details '(Flack, 1983)'
_refine_ls_abs_structure_Flack -0.03(2)
_refine_ls_extinction_method none
_refine_ls_goodness_of_fit_ref 1.11
_refine_ls_hydrogen_treatment constr
_refine_ls_matrix_type full
_refine_ls_number_parameters 87
_refine_ls_number_reflns 1288
_refine_ls_number_restraints 0
_refine_ls_restrained_S_all 1.11
_refine_ls_R_factor_all 0.029
_refine_ls_R_factor_gt 0.027
_refine_ls_shift/su_max 0.000
_refine_ls_shift/su_mean 0.000
_refine_ls_structure_factor_coef Fsqd
_refine_ls_weighting_details 'calc w=1/[\s^2^(Fo^2^)+(0.033P)^2^+0.0513P] where P=(Fo^2^+2Fc^2^)/3'
_refine_ls_weighting_scheme calc
_refine_ls_wR_factor_gt 0.062
_refine_ls_wR_factor_ref 0.063
_reflns_number_gt 1219
_reflns_number_total 1288
_reflns_threshold_expression I>2\s(I)
_cod_data_source_file tk2191.cif
_cod_data_source_block I
_cod_depositor_comments
;
The following automatic conversions were performed:
'_symmetry_cell_setting' value 'Tetragonal' changed to 'tetragonal'
according to '/home/saulius/struct/CIF-dictionaries/cif_core.dic'
dictionary named 'cif_core.dic' version 2.4.1 from 2010-06-29.

Automatic conversion script
Id: cif_fix_enum 1527 2010-12-29 10:47:43Z saulius 

The following automatic conversions were performed:

'_symmetry_cell_setting' value 'Tetragonal' changed to 'tetragonal'
according to /home/saulius/struct/CIF-dictionaries/cif_core.dic
dictionary named 'cif_core.dic' version 2.4.1 from 2010-06-29.

Automatic conversion script
Id: cif_fix_values 1715 2011-07-08 13:25:40Z adriana 
;
_cod_original_sg_symbol_H-M 'P 43 21 2 '
_cod_database_code 2215675
_cod_database_fobs_code 2215675

loop_
_symmetry_equiv_pos_as_xyz
'x, y, z'
'-x, -y, z+1/2'
'-y+1/2, x+1/2, z+3/4'
'y+1/2, -x+1/2, z+1/4'
'-x+1/2, y+1/2, -z+3/4'
'x+1/2, -y+1/2, -z+1/4'
'y, x, -z'
'-y, -x, -z+1/2'

loop_
_atom_site_type_symbol
_atom_site_label
_atom_site_fract_x
_atom_site_fract_y
_atom_site_fract_z
_atom_site_U_iso_or_equiv
_atom_site_adp_type
_atom_site_calc_flag
_atom_site_refinement_flags
_atom_site_occupancy
Co Co1 0.27729(2) 0.27729(2) 0.0000 0.02511(13) Uani d S 1
O O1 0.39522(15) 0.18731(17) -0.13866(18) 0.0475(5) Uani d . 1
O O2 0.37226(15) 0.37088(16) -0.18249(19) 0.0457(4) Uani d . 1
N N1 0.64350(14) 0.24467(16) -0.59662(19) 0.0299(4) Uani d . 1
C C1 0.5913(2) 0.15229(19) -0.5376(2) 0.0369(5) Uani d . 1
H H1 0.6066 0.0806 -0.5799 0.044 Uiso calc R 1
C C2 0.5157(2) 0.1592(2) -0.4165(3) 0.0370(5) Uani d . 1
H H2 0.4812 0.0932 -0.3779 0.044 Uiso calc R 1
C C3 0.49211(18) 0.2652(2) -0.3537(2) 0.0315(5) Uani d . 1
C C4 0.5420(2) 0.36043(19) -0.4179(3) 0.0354(5) Uani d . 1
H H4 0.5257 0.4334 -0.3802 0.042 Uiso calc R 1
C C5 0.61669(19) 0.34707(18) -0.5389(2) 0.0331(5) Uani d . 1
H H5 0.6497 0.4123 -0.5819 0.040 Uiso calc R 1
C C6 0.41504(18) 0.2756(2) -0.2161(2) 0.0352(5) Uani d . 1

loop_
_atom_site_aniso_label
_atom_site_aniso_U_11
_atom_site_aniso_U_22
_atom_site_aniso_U_33
_atom_site_aniso_U_12
_atom_site_aniso_U_13
_atom_site_aniso_U_23
Co1 0.02932(16) 0.02932(16) 0.01668(18) -0.00108(16) 0.00053(11) -0.00053(11)
O1 0.0495(10) 0.0624(12) 0.0305(8) 0.0157(9) 0.0138(8) 0.0114(9)
O2 0.0435(11) 0.0472(11) 0.0464(9) -0.0054(7) 0.0189(8) -0.0158(9)
N1 0.0315(9) 0.0357(10) 0.0225(8) -0.0011(7) 0.0037(7) 0.0011(7)
C1 0.0467(14) 0.0288(12) 0.0352(12) 0.0008(10) 0.0074(11) -0.0039(10)
C2 0.0431(13) 0.0349(13) 0.0330(11) -0.0033(11) 0.0104(11) 0.0013(10)
C3 0.0298(11) 0.0408(13) 0.0238(9) 0.0012(10) 0.0026(9) 0.0011(10)
C4 0.0412(13) 0.0354(13) 0.0294(11) 0.0055(10) 0.0035(10) -0.0063(10)
C5 0.0414(13) 0.0292(11) 0.0288(11) -0.0013(9) 0.0057(9) 0.0034(9)
C6 0.0291(11) 0.0529(14) 0.0235(10) -0.0028(11) 0.0005(8) -0.0043(11)

loop_
_atom_type_symbol
_atom_type_description
_atom_type_scat_dispersion_real
_atom_type_scat_dispersion_imag
_atom_type_scat_source
C C 0.0033 0.0016 'International Tables Vol C Tables 4.2.6.8 and 6.1.1.4'
H H 0.0000 0.0000 'International Tables Vol C Tables 4.2.6.8 and 6.1.1.4'
N N 0.0061 0.0033 'International Tables Vol C Tables 4.2.6.8 and 6.1.1.4'
O O 0.0106 0.0060 'International Tables Vol C Tables 4.2.6.8 and 6.1.1.4'
Co Co 0.3494 0.9721 'International Tables Vol C Tables 4.2.6.8 and 6.1.1.4'

loop_
_geom_angle_atom_site_label_1
_geom_angle_atom_site_label_2
_geom_angle_atom_site_label_3
_geom_angle_site_symmetry_1
_geom_angle_site_symmetry_3
_geom_angle
N1 Co1 N1 6_454 3_545 103.65(10)
N1 Co1 O1 6_454 7 94.67(7)
N1 Co1 O1 3_545 7 93.05(7)
N1 Co1 O1 6_454 . 93.05(7)
N1 Co1 O1 3_545 . 94.67(7)
O1 Co1 O1 7 . 167.50(11)
N1 Co1 O2 6_454 7 153.36(7)
N1 Co1 O2 3_545 7 88.08(6)
O1 Co1 O2 7 7 60.43(7)
O1 Co1 O2 . 7 109.99(7)
N1 Co1 O2 6_454 . 88.08(6)
N1 Co1 O2 3_545 . 153.36(7)
O1 Co1 O2 7 . 109.99(7)
O1 Co1 O2 . . 60.43(7)
O2 Co1 O2 7 . 91.79(8)
C6 O1 Co1 . . 91.44(14)
C6 O2 Co1 . . 86.20(13)
C5 N1 C1 . . 117.73(18)
C5 N1 Co1 . 4_554 122.20(14)
C1 N1 Co1 . 4_554 119.51(15)
N1 C1 C2 . . 122.6(2)
N1 C1 H1 . . 118.7
C2 C1 H1 . . 118.7
C3 C2 C1 . . 119.1(2)
C3 C2 H2 . . 120.5
C1 C2 H2 . . 120.5
C4 C3 C2 . . 118.33(19)
C4 C3 C6 . . 121.0(2)
C2 C3 C6 . . 120.7(2)
C3 C4 C5 . . 119.4(2)
C3 C4 H4 . . 120.3
C5 C4 H4 . . 120.3
N1 C5 C4 . . 122.7(2)
N1 C5 H5 . . 118.6
C4 C5 H5 . . 118.6
O2 C6 O1 . . 121.71(19)
O2 C6 C3 . . 119.8(2)
O1 C6 C3 . . 118.5(2)

loop_
_geom_bond_atom_site_label_1
_geom_bond_atom_site_label_2
_geom_bond_site_symmetry_2
_geom_bond_distance
Co1 N1 6_454 2.0723(16)
Co1 N1 3_545 2.0723(16)
Co1 O1 7 2.1104(16)
Co1 O1 . 2.1104(16)
Co1 O2 7 2.2279(16)
Co1 O2 . 2.2279(16)
O1 C6 . 1.253(3)
O2 C6 . 1.250(3)
N1 C5 . 1.331(3)
N1 C1 . 1.338(3)
N1 Co1 4_554 2.0723(16)
C1 C2 . 1.381(3)
C1 H1 . 0.9300
C2 C3 . 1.377(3)
C2 H2 . 0.9300
C3 C4 . 1.372(3)
C3 C6 . 1.508(3)
C4 C5 . 1.379(3)
C4 H4 . 0.9300
C5 H5 . 0.9300
